data_4033831
loop_
_publ_author_name
'Wu, Danhua'
'Cui, Shuang-Shuang'
'Lin, Yajun'
'Li, Lin'
'Yu, Wei'

_publ_section_title
;
 Visible Light-Driven Azidation/Difunctionalization of Vinyl Arenes with
 Azidobenziodoxole under Copper Catalysis.
;
_journal_issue 17
_journal_name_full 'The Journal of organic chemistry'
_journal_page_first 10978
_journal_page_last 10989
_journal_paper_doi 10.1021/acs.joc.9b01569
_journal_volume 84
_journal_year 2019
_chemical_formula_moiety 'C18 H16 Cl I N4 O2'
_chemical_formula_sum 'C18 H16 Cl I N4 O2'
_chemical_formula_weight 482.70
_space_group_crystal_system monoclinic
_space_group_IT_number 14
_space_group_name_Hall '-P 2ybc'
_space_group_name_H-M_alt 'P 1 21/c 1'
_atom_sites_solution_hydrogens geom
_atom_sites_solution_primary iterative
_audit_creation_date 2019-08-03
_audit_creation_method
;
Olex2 1.2
(compiled 2018.05.29 svn.r3508 for OlexSys, GUI svn.r5506)
;
_cell_angle_alpha 90
_cell_angle_beta 103.719(6)
_cell_angle_gamma 90
_cell_formula_units_Z 4
_cell_length_a 11.1529(9)
_cell_length_b 7.5017(4)
_cell_length_c 23.3606(14)
_cell_measurement_reflns_used 1444
_cell_measurement_temperature 272(3)
_cell_measurement_theta_max 22.3730
_cell_measurement_theta_min 3.8210
_cell_volume 1898.7(2)
_computing_cell_refinement 'CrysAlisPro 1.171.38.41 (Rigaku OD, 2015)'
_computing_data_collection 'CrysAlisPro 1.171.38.41 (Rigaku OD, 2015)'
_computing_data_reduction 'CrysAlisPro 1.171.38.41 (Rigaku OD, 2015)'
_computing_molecular_graphics 'Olex2 (Dolomanov et al., 2009)'
_computing_publication_material 'Olex2 (Dolomanov et al., 2009)'
_computing_structure_refinement 'ShelXL (Sheldrick, 2015)'
_computing_structure_solution
;
Superflip (Palatinus & Chapuis, 2007;Palatinus & van der Lee, 2008;
Palatinus et al., 2012)
;
_diffrn_ambient_environment N~2~
_diffrn_ambient_temperature 272(3)
_diffrn_detector 'CCD plate'
_diffrn_detector_area_resol_mean 16.0733
_diffrn_detector_type Eos
_diffrn_measured_fraction_theta_full 0.997
_diffrn_measured_fraction_theta_max 0.998
_diffrn_measurement_details
;
List of Runs (angles in degrees, time in seconds):

  # Type    Start    End  Width  t~exp~   \w     \q     \k     \f   Frames
--------------------------------------------------------------------------
  1  \w     -3.00  24.00   1.00    5.00    --  -19.43 -99.00-180.00   27
  2  \w     -3.00  93.00   1.00    5.00    --   22.79  38.00 -30.00   96
  3  \w     76.00 102.00   1.00    5.00    --   22.79 178.00-120.00   26
  4  \w      4.00  90.00   1.00    5.00    --   22.79  38.00-120.00   86
;
_diffrn_measurement_device 'four-circle diffractometer'
_diffrn_measurement_device_type 'SuperNova, Dual, Cu at zero, Eos'
_diffrn_measurement_method '\w scans'
_diffrn_orient_matrix_type 'CrysAlisPro convention (1999,Acta A55,543-557)'
_diffrn_orient_matrix_UB_11 -0.0456606000
_diffrn_orient_matrix_UB_12 0.0057566000
_diffrn_orient_matrix_UB_13 -0.0268524000
_diffrn_orient_matrix_UB_21 0.0467851000
_diffrn_orient_matrix_UB_22 0.0000293000
_diffrn_orient_matrix_UB_23 -0.0159404000
_diffrn_orient_matrix_UB_31 -0.0028065000
_diffrn_orient_matrix_UB_32 -0.0943898000
_diffrn_orient_matrix_UB_33 -0.0016716000
_diffrn_radiation_monochromator mirror
_diffrn_radiation_probe x-ray
_diffrn_radiation_type MoK\a
_diffrn_radiation_wavelength 0.71073
_diffrn_reflns_av_R_equivalents 0.0416
_diffrn_reflns_av_unetI/netI 0.0673
_diffrn_reflns_Laue_measured_fraction_full 0.997
_diffrn_reflns_Laue_measured_fraction_max 0.998
_diffrn_reflns_limit_h_max 13
_diffrn_reflns_limit_h_min -11
_diffrn_reflns_limit_k_max 9
_diffrn_reflns_limit_k_min -9
_diffrn_reflns_limit_l_max 16
_diffrn_reflns_limit_l_min -28
_diffrn_reflns_number 7206
_diffrn_reflns_point_group_measured_fraction_full 0.997
_diffrn_reflns_point_group_measured_fraction_max 0.998
_diffrn_reflns_theta_full 25.242
_diffrn_reflns_theta_max 26.020
_diffrn_reflns_theta_min 3.538
_diffrn_source 'micro-focus sealed X-ray tube'
_diffrn_source_type 'SuperNova (Mo) X-ray Source'
_exptl_absorpt_coefficient_mu 1.847
_exptl_absorpt_correction_T_max 1.00000
_exptl_absorpt_correction_T_min 0.98466
_exptl_absorpt_correction_type multi-scan
_exptl_absorpt_process_details
;
CrysAlisPro 1.171.38.41 (Rigaku Oxford Diffraction, 2015)
Empirical absorption correction using spherical harmonics,
 implemented in SCALE3 ABSPACK scaling algorithm.
;
_exptl_crystal_colour 'clear light colourless'
_exptl_crystal_colour_lustre clear
_exptl_crystal_colour_modifier light
_exptl_crystal_colour_primary colourless
_exptl_crystal_density_diffrn 1.689
_exptl_crystal_description block
_exptl_crystal_F_000 952
_exptl_crystal_size_max 0.17
_exptl_crystal_size_mid 0.15
_exptl_crystal_size_min 0.14
_refine_diff_density_max 0.700
_refine_diff_density_min -0.524
_refine_diff_density_rms 0.089
_refine_ls_extinction_method none
_refine_ls_goodness_of_fit_ref 1.031
_refine_ls_hydrogen_treatment constr
_refine_ls_matrix_type full
_refine_ls_number_parameters 237
_refine_ls_number_reflns 3735
_refine_ls_number_restraints 0
_refine_ls_restrained_S_all 1.031
_refine_ls_R_factor_all 0.0777
_refine_ls_R_factor_gt 0.0457
_refine_ls_shift/su_max 0.000
_refine_ls_shift/su_mean 0.000
_refine_ls_structure_factor_coef Fsqd
_refine_ls_weighting_details 'w=1/[\s^2^(Fo^2^)+(0.0219P)^2^] where P=(Fo^2^+2Fc^2^)/3'
_refine_ls_weighting_scheme calc
_refine_ls_wR_factor_gt 0.0735
_refine_ls_wR_factor_ref 0.0906
_reflns_Friedel_coverage 0.000
_reflns_number_gt 2494
_reflns_number_total 3735
_reflns_threshold_expression 'I > 2\s(I)'
_cod_data_source_file jo9b01569_si_002.cif
_cod_data_source_block wudh_1101
_cod_database_code 4033831
_shelx_shelxl_version_number 2014/7
_shelx_space_group_comment
;
The symmetry employed for this shelxl refinement is uniquely defined
by the following loop, which should always be used as a source of
symmetry information in preference to the above space-group names.
They are only intended as comments.
;
_reflns_odcompleteness_completeness 99.64
_reflns_odcompleteness_iscentric 1
_reflns_odcompleteness_theta 26.32
_olex2_refinement_description
;
1. Fixed Uiso
 At 1.2 times of:
  All C(H) groups, All C(H,H) groups
 At 1.5 times of:
  All C(H,H,H) groups
2.a Secondary CH2 refined with riding coordinates:
 C18(H18A,H18B)
2.b Aromatic/amide H refined with riding coordinates:
 C2(H2), C3(H3), C4(H4), C5(H5), C10(H10), C11(H11), C13(H13), C14(H14)
2.c Idealised Me refined as rotating group:
 C16(H16A,H16B,H16C), C19(H19A,H19B,H19C)
;
_olex2_date_sample_data_collection 2018-11-01
_olex2_submission_special_instructions 'No special instructions were received'
_oxdiff_exptl_absorpt_empirical_details
;
Empirical correction (ABSPACK) includes:
- Absorption correction using spherical harmonics
- Frame scaling
;
_oxdiff_exptl_absorpt_empirical_full_max 1.051
_oxdiff_exptl_absorpt_empirical_full_min 0.934

loop_
_space_group_symop_operation_xyz
'x, y, z'
'-x, y+1/2, -z+1/2'
'-x, -y, -z'
'x, -y-1/2, z-1/2'

loop_
_atom_site_label
_atom_site_type_symbol
_atom_site_fract_x
_atom_site_fract_y
_atom_site_fract_z
_atom_site_U_iso_or_equiv
_atom_site_adp_type
_atom_site_occupancy
_atom_site_site_symmetry_order
_atom_site_calc_flag
_atom_site_refinement_flags_posn
I1 I 0.13879(4) 0.30160(5) 0.15777(2) 0.05849(15) Uani 1 1 d .
Cl3 Cl -0.32771(14) 0.2874(2) 0.44237(7) 0.0712(4) Uani 1 1 d .
O1 O 0.1615(3) 0.4144(4) 0.29141(14) 0.0542(10) Uani 1 1 d .
O2 O 0.1529(3) -0.0844(4) 0.39134(14) 0.0485(9) Uani 1 1 d .
N1 N 0.2055(3) 0.1777(4) 0.35633(15) 0.0360(9) Uani 1 1 d .
N2 N 0.3547(5) 0.4922(7) 0.4042(2) 0.0866(18) Uani 1 1 d .
N3 N 0.3956(5) 0.6451(8) 0.4117(2) 0.0672(14) Uani 1 1 d .
N4 N 0.4450(5) 0.7816(7) 0.4177(3) 0.0937(19) Uani 1 1 d .
C1 C 0.3045(5) 0.2231(5) 0.2163(2) 0.0415(12) Uani 1 1 d .
C2 C 0.4011(5) 0.1699(6) 0.1921(2) 0.0533(15) Uani 1 1 d .
H2 H 0.3907 0.1678 0.1514 0.064 Uiso 1 1 calc R
C3 C 0.5135(5) 0.1198(6) 0.2287(3) 0.0585(16) Uani 1 1 d .
H3 H 0.5791 0.0883 0.2126 0.070 Uiso 1 1 calc R
C4 C 0.5272(5) 0.1168(6) 0.2884(2) 0.0532(14) Uani 1 1 d .
H4 H 0.6025 0.0833 0.3128 0.064 Uiso 1 1 calc R
C5 C 0.4308(5) 0.1629(6) 0.3130(2) 0.0468(13) Uani 1 1 d .
H5 H 0.4408 0.1578 0.3536 0.056 Uiso 1 1 calc R
C6 C 0.3184(4) 0.2172(5) 0.2773(2) 0.0354(11) Uani 1 1 d .
C7 C 0.2204(5) 0.2813(6) 0.3067(2) 0.0386(11) Uani 1 1 d .
C8 C 0.1973(5) 0.2688(6) 0.4135(2) 0.0398(11) Uani 1 1 d .
C9 C 0.0643(4) 0.2607(6) 0.4209(2) 0.0375(11) Uani 1 1 d .
C10 C 0.0373(5) 0.2300(7) 0.4747(2) 0.0571(15) Uani 1 1 d .
H10 H 0.1013 0.2038 0.5071 0.068 Uiso 1 1 calc R
C11 C -0.0826(5) 0.2370(7) 0.4817(2) 0.0555(15) Uani 1 1 d .
H11 H -0.0991 0.2149 0.5183 0.067 Uiso 1 1 calc R
C12 C -0.1755(5) 0.2766(6) 0.4345(2) 0.0430(12) Uani 1 1 d .
C13 C -0.1534(5) 0.3060(6) 0.3801(2) 0.0446(12) Uani 1 1 d .
H13 H -0.2179 0.3303 0.3477 0.054 Uiso 1 1 calc R
C14 C -0.0329(5) 0.2988(6) 0.3743(2) 0.0450(12) Uani 1 1 d .
H14 H -0.0171 0.3206 0.3376 0.054 Uiso 1 1 calc R
C15 C 0.1764(4) -0.0029(6) 0.3502(2) 0.0375(11) Uani 1 1 d .
C16 C 0.1665(5) -0.0923(6) 0.2920(2) 0.0518(14) Uani 1 1 d .
H16A H 0.2477 -0.1111 0.2858 0.078 Uiso 1 1 calc GR
H16B H 0.1200 -0.0182 0.2611 0.078 Uiso 1 1 calc GR
H16C H 0.1256 -0.2050 0.2917 0.078 Uiso 1 1 calc GR
C18 C 0.2274(5) 0.4690(6) 0.4126(2) 0.0512(14) Uani 1 1 d .
H18A H 0.1687 0.5270 0.3807 0.061 Uiso 1 1 calc R
H18B H 0.2211 0.5237 0.4494 0.061 Uiso 1 1 calc R
C19 C 0.2949(5) 0.1836(7) 0.4639(2) 0.0599(15) Uani 1 1 d .
H19A H 0.2714 0.0630 0.4698 0.090 Uiso 1 1 calc GR
H19B H 0.3005 0.2506 0.4995 0.090 Uiso 1 1 calc GR
H19C H 0.3735 0.1839 0.4539 0.090 Uiso 1 1 calc GR

loop_
_atom_site_aniso_label
_atom_site_aniso_U_11
_atom_site_aniso_U_22
_atom_site_aniso_U_33
_atom_site_aniso_U_23
_atom_site_aniso_U_13
_atom_site_aniso_U_12
I1 0.0643(3) 0.0630(2) 0.0463(2) 0.00535(18) 0.00935(18) 0.0102(2)
Cl3 0.0445(9) 0.1127(12) 0.0616(10) -0.0164(9) 0.0228(7) -0.0093(9)
O1 0.066(3) 0.0476(19) 0.056(2) 0.0090(17) 0.030(2) 0.022(2)
O2 0.053(2) 0.0512(19) 0.043(2) 0.0047(16) 0.0153(17) -0.0038(18)
N1 0.039(2) 0.037(2) 0.034(2) -0.0035(17) 0.0141(18) -0.0013(19)
N2 0.075(4) 0.071(3) 0.130(5) -0.043(3) 0.057(4) -0.027(3)
N3 0.045(3) 0.090(4) 0.069(3) -0.014(3) 0.019(3) -0.011(3)
N4 0.068(4) 0.092(4) 0.127(5) -0.019(4) 0.035(4) -0.031(3)
C1 0.046(3) 0.032(2) 0.050(3) 0.005(2) 0.019(3) -0.001(2)
C2 0.067(4) 0.047(3) 0.057(4) -0.002(3) 0.038(3) 0.006(3)
C3 0.051(4) 0.046(3) 0.091(5) -0.001(3) 0.041(4) 0.010(3)
C4 0.039(3) 0.050(3) 0.069(4) -0.001(3) 0.010(3) 0.003(3)
C5 0.047(3) 0.042(3) 0.054(3) -0.004(2) 0.016(3) -0.002(3)
C6 0.036(3) 0.033(2) 0.042(3) -0.001(2) 0.018(2) 0.000(2)
C7 0.039(3) 0.040(3) 0.039(3) -0.006(2) 0.014(2) -0.006(2)
C8 0.038(3) 0.047(3) 0.035(3) -0.008(2) 0.008(2) -0.001(2)
C9 0.038(3) 0.044(3) 0.033(3) -0.003(2) 0.013(2) 0.002(2)
C10 0.051(4) 0.091(4) 0.028(3) -0.002(3) 0.007(2) 0.010(3)
C11 0.050(4) 0.089(4) 0.034(3) -0.002(3) 0.023(3) 0.000(3)
C12 0.037(3) 0.053(3) 0.043(3) -0.010(2) 0.016(2) -0.004(3)
C13 0.040(3) 0.050(3) 0.043(3) 0.001(2) 0.007(2) -0.001(3)
C14 0.047(3) 0.052(3) 0.037(3) 0.011(2) 0.012(2) 0.001(3)
C15 0.032(3) 0.042(3) 0.040(3) 0.002(2) 0.011(2) 0.005(2)
C16 0.067(4) 0.045(3) 0.048(3) -0.011(2) 0.023(3) -0.013(3)
C18 0.046(4) 0.059(3) 0.055(3) -0.020(3) 0.025(3) -0.009(3)
C19 0.055(4) 0.078(4) 0.039(3) -0.014(3) -0.004(3) 0.006(3)

loop_
_atom_type_symbol
_atom_type_description
_atom_type_scat_dispersion_real
_atom_type_scat_dispersion_imag
_atom_type_scat_source
C C 0.0033 0.0016 'International Tables Vol C Tables 4.2.6.8 and 6.1.1.4'
H H 0.0000 0.0000 'International Tables Vol C Tables 4.2.6.8 and 6.1.1.4'
Cl Cl 0.1484 0.1585 'International Tables Vol C Tables 4.2.6.8 and 6.1.1.4'
I I -0.4742 1.8119 'International Tables Vol C Tables 4.2.6.8 and 6.1.1.4'
N N 0.0061 0.0033 'International Tables Vol C Tables 4.2.6.8 and 6.1.1.4'
O O 0.0106 0.0060 'International Tables Vol C Tables 4.2.6.8 and 6.1.1.4'

loop_
_geom_angle_atom_site_label_1
_geom_angle_atom_site_label_2
_geom_angle_atom_site_label_3
_geom_angle
C7 N1 C8 120.5(3)
C15 N1 C7 120.8(4)
C15 N1 C8 117.7(3)
N3 N2 C18 115.0(5)
N4 N3 N2 173.0(6)
C2 C1 I1 117.6(4)
C2 C1 C6 119.8(5)
C6 C1 I1 122.6(4)
C1 C2 H2 120.0
C1 C2 C3 120.1(5)
C3 C2 H2 120.0
C2 C3 H3 120.1
C4 C3 C2 119.9(5)
C4 C3 H3 120.1
C3 C4 H4 119.6
C3 C4 C5 120.7(5)
C5 C4 H4 119.6
C4 C5 H5 119.8
C4 C5 C6 120.4(5)
C6 C5 H5 119.8
C1 C6 C7 122.7(4)
C5 C6 C1 119.1(4)
C5 C6 C7 118.0(4)
O1 C7 N1 122.0(4)
O1 C7 C6 122.3(4)
N1 C7 C6 115.6(4)
N1 C8 C9 110.0(4)
N1 C8 C18 111.5(4)
N1 C8 C19 107.8(4)
C9 C8 C18 105.0(4)
C9 C8 C19 115.1(4)
C18 C8 C19 107.4(4)
C10 C9 C8 122.3(4)
C14 C9 C8 120.3(4)
C14 C9 C10 117.2(5)
C9 C10 H10 119.1
C9 C10 C11 121.7(5)
C11 C10 H10 119.1
C10 C11 H11 120.5
C12 C11 C10 119.0(5)
C12 C11 H11 120.5
C11 C12 Cl3 119.8(4)
C11 C12 C13 121.3(5)
C13 C12 Cl3 118.9(4)
C12 C13 H13 120.8
C12 C13 C14 118.5(5)
C14 C13 H13 120.8
C9 C14 C13 122.3(4)
C9 C14 H14 118.9
C13 C14 H14 118.9
O2 C15 N1 119.8(4)
O2 C15 C16 120.5(4)
N1 C15 C16 119.6(4)
C15 C16 H16A 109.5
C15 C16 H16B 109.5
C15 C16 H16C 109.5
H16A C16 H16B 109.5
H16A C16 H16C 109.5
H16B C16 H16C 109.5
N2 C18 C8 109.5(4)
N2 C18 H18A 109.8
N2 C18 H18B 109.8
C8 C18 H18A 109.8
C8 C18 H18B 109.8
H18A C18 H18B 108.2
C8 C19 H19A 109.5
C8 C19 H19B 109.5
C8 C19 H19C 109.5
H19A C19 H19B 109.5
H19A C19 H19C 109.5
H19B C19 H19C 109.5

loop_
_geom_bond_atom_site_label_1
_geom_bond_atom_site_label_2
_geom_bond_distance
I1 C1 2.105(5)
Cl3 C12 1.753(5)
O1 C7 1.202(5)
O2 C15 1.218(5)
N1 C7 1.437(5)
N1 C8 1.522(5)
N1 C15 1.392(5)
N2 N3 1.232(6)
N2 C18 1.489(6)
N3 N4 1.155(6)
C1 C2 1.388(6)
C1 C6 1.397(6)
C2 H2 0.9300
C2 C3 1.392(7)
C3 H3 0.9300
C3 C4 1.367(7)
C4 H4 0.9300
C4 C5 1.377(6)
C5 H5 0.9300
C5 C6 1.391(7)
C6 C7 1.502(6)
C8 C9 1.535(6)
C8 C18 1.540(6)
C8 C19 1.541(6)
C9 C10 1.378(6)
C9 C14 1.372(6)
C10 H10 0.9300
C10 C11 1.387(7)
C11 H11 0.9300
C11 C12 1.355(7)
C12 C13 1.369(6)
C13 H13 0.9300
C13 C14 1.383(6)
C14 H14 0.9300
C15 C16 1.498(6)
C16 H16A 0.9600
C16 H16B 0.9600
C16 H16C 0.9600
C18 H18A 0.9700
C18 H18B 0.9700
C19 H19A 0.9600
C19 H19B 0.9600
C19 H19C 0.9600

loop_
_geom_torsion_atom_site_label_1
_geom_torsion_atom_site_label_2
_geom_torsion_atom_site_label_3
_geom_torsion_atom_site_label_4
_geom_torsion
I1 C1 C2 C3 178.8(4)
I1 C1 C6 C5 179.7(3)
I1 C1 C6 C7 -5.5(6)
Cl3 C12 C13 C14 179.4(3)
N1 C8 C9 C10 140.5(4)
N1 C8 C9 C14 -44.8(6)
N1 C8 C18 N2 -59.7(5)
N3 N2 C18 C8 -169.5(5)
C1 C2 C3 C4 2.3(8)
C1 C6 C7 O1 -40.6(7)
C1 C6 C7 N1 142.2(4)
C2 C1 C6 C5 1.9(7)
C2 C1 C6 C7 176.8(4)
C2 C3 C4 C5 0.0(8)
C3 C4 C5 C6 -1.4(7)
C4 C5 C6 C1 0.4(7)
C4 C5 C6 C7 -174.7(4)
C5 C6 C7 O1 134.3(5)
C5 C6 C7 N1 -42.9(6)
C6 C1 C2 C3 -3.3(7)
C7 N1 C8 C9 107.1(5)
C7 N1 C8 C18 -9.0(6)
C7 N1 C8 C19 -126.6(4)
C7 N1 C15 O2 -173.2(4)
C7 N1 C15 C16 2.9(6)
C8 N1 C7 O1 -44.4(7)
C8 N1 C7 C6 132.8(4)
C8 N1 C15 O2 -4.4(6)
C8 N1 C15 C16 171.8(4)
C8 C9 C10 C11 174.8(5)
C8 C9 C14 C13 -175.2(4)
C9 C8 C18 N2 -178.8(4)
C9 C10 C11 C12 -0.5(8)
C10 C9 C14 C13 -0.2(7)
C10 C11 C12 Cl3 -179.7(4)
C10 C11 C12 C13 1.3(8)
C11 C12 C13 C14 -1.5(7)
C12 C13 C14 C9 1.0(7)
C14 C9 C10 C11 0.0(7)
C15 N1 C7 O1 124.1(5)
C15 N1 C7 C6 -58.7(6)
C15 N1 C8 C9 -61.7(5)
C15 N1 C8 C18 -177.9(4)
C15 N1 C8 C19 64.5(5)
C18 C8 C9 C10 -99.3(5)
C18 C8 C9 C14 75.3(5)
C19 C8 C9 C10 18.5(6)
C19 C8 C9 C14 -166.8(4)
C19 C8 C18 N2 58.2(5)
